data_7126457
loop_
_publ_author_name
'Zeng, Hao'
'Zhu, Chuanle'
'Liu, Chi'
'Cai, Yingying'
'Chen, Fulin'
'Jiang, Huanfeng'

_publ_section_title
;
 Three component hydroxyletherification and hydroxylazidation of
 (trifluoromethyl)alkenes: access to \a-trifluoromethyl \b-heteroatom
 substituted tertiary alcohols.
;
_journal_issue 46
_journal_name_full 'Chemical communications (Cambridge, England)'
_journal_page_first 6241
_journal_page_last 6244
_journal_paper_doi 10.1039/d0cc02550j
_journal_volume 56
_journal_year 2020
_chemical_formula_moiety 'C15 H14 F3 N O2 S'
_chemical_formula_sum 'C15 H14 F3 N O2 S'
_chemical_formula_weight 329.33
_space_group_crystal_system monoclinic
_space_group_IT_number 15
_space_group_name_Hall '-C 2yc'
_space_group_name_H-M_alt 'C 1 2/c 1'
_atom_sites_solution_hydrogens geom
_atom_sites_solution_primary dual
_atom_sites_solution_secondary difmap
_audit_creation_date 2018-12-29
_audit_creation_method
;
Olex2 1.2
(compiled 2018.05.29 svn.r3508 for OlexSys, GUI svn.r5506)
;
_audit_update_record
;
2019-09-27 deposited with the CCDC.	2020-04-29 downloaded from the CCDC.
;
_cell_angle_alpha 90.00
_cell_angle_beta 110.176(6)
_cell_angle_gamma 90.00
_cell_formula_units_Z 8
_cell_length_a 25.516(3)
_cell_length_b 5.6738(5)
_cell_length_c 21.937(2)
_cell_measurement_reflns_used 1197
_cell_measurement_temperature 100
_cell_measurement_theta_max 25.012
_cell_measurement_theta_min 3.022
_cell_volume 2981.0(5)
_computing_cell_refinement 'SAINT V8.38A (?, 2016)'
_computing_data_reduction 'SAINT V8.38A (?, 2016)'
_computing_molecular_graphics 'Olex2 (Dolomanov et al., 2009)'
_computing_publication_material 'Olex2 (Dolomanov et al., 2009)'
_computing_structure_refinement 'XL (Sheldrick, 2008)'
_computing_structure_solution 'ShelXT (Sheldrick, 2015)'
_diffrn_ambient_temperature 100.0
_diffrn_measured_fraction_theta_full 0.977
_diffrn_measured_fraction_theta_max 0.977
_diffrn_measurement_device_type 'Bruker APEX-II CCD'
_diffrn_measurement_method '\f and \w scans'
_diffrn_radiation_monochromator graphite
_diffrn_radiation_type MoK\a
_diffrn_radiation_wavelength 0.71073
_diffrn_reflns_av_R_equivalents 0.1086
_diffrn_reflns_av_unetI/netI 0.1074
_diffrn_reflns_limit_h_max 31
_diffrn_reflns_limit_h_min -25
_diffrn_reflns_limit_k_max 6
_diffrn_reflns_limit_k_min -6
_diffrn_reflns_limit_l_max 26
_diffrn_reflns_limit_l_min -26
_diffrn_reflns_number 10820
_diffrn_reflns_theta_full 25.93
_diffrn_reflns_theta_max 25.93
_diffrn_reflns_theta_min 3.02
_diffrn_source 'fine-focus sealed tube'
_diffrn_standards_number 0
_exptl_absorpt_coefficient_mu 0.256
_exptl_absorpt_correction_T_max 0.7453
_exptl_absorpt_correction_T_min 0.6435
_exptl_absorpt_correction_type multi-scan
_exptl_absorpt_process_details
'SADABS-2016/2 (Bruker,2016/2) was used for absorption correction. wR2(int) was 0.0944 before and 0.0594 after correction. The Ratio of minimum to maximum transmission is 0.8634. The \l/2 correction factor is Not present.'
_exptl_crystal_colour colourless
_exptl_crystal_colour_primary colourless
_exptl_crystal_density_diffrn 1.468
_exptl_crystal_density_method 'not measured'
_exptl_crystal_description needle
_exptl_crystal_F_000 1360
_exptl_crystal_size_max 0.12
_exptl_crystal_size_mid 0.06
_exptl_crystal_size_min 0.03
_refine_diff_density_max 0.337
_refine_diff_density_min -0.344
_refine_diff_density_rms 0.079
_refine_ls_extinction_method none
_refine_ls_goodness_of_fit_ref 1.026
_refine_ls_hydrogen_treatment constr
_refine_ls_matrix_type full
_refine_ls_number_parameters 201
_refine_ls_number_reflns 2829
_refine_ls_number_restraints 0
_refine_ls_restrained_S_all 1.026
_refine_ls_R_factor_all 0.1356
_refine_ls_R_factor_gt 0.0621
_refine_ls_shift/su_max 0.005
_refine_ls_shift/su_mean 0.000
_refine_ls_structure_factor_coef Fsqd
_refine_ls_weighting_details 'calc w=1/[\s^2^(Fo^2^)+(0.0268P)^2^+7.0399P] where P=(Fo^2^+2Fc^2^)/3'
_refine_ls_weighting_scheme calc
_refine_ls_wR_factor_gt 0.1020
_refine_ls_wR_factor_ref 0.1313
_reflns_number_gt 1630
_reflns_number_total 2829
_reflns_threshold_expression >2sigma(I)
_cod_data_source_file d0cc02550j2.cif
_cod_data_source_block zz
_cod_depositor_comments 'Adding full bibliography for 7126457.cif.'
_cod_database_code 7126457
_olex2_refinement_description
;
1. Fixed Uiso
 At 1.2 times of:
  All C(H) groups, All C(H,H) groups
 At 1.5 times of:
  All C(H,H,H) groups, All O(H) groups
2.a Secondary CH2 refined with riding coordinates:
 C7(H7A,H7B)
2.b Aromatic/amide H refined with riding coordinates:
 C13(H13), C11(H11), C12(H12), C15(H15), C14(H14), C3(H3), C2(H2A), C1(H1)
2.c Idealised Me refined as rotating group:
 C6(H6A,H6B,H6C)
2.d Idealised tetrahedral OH refined as rotating group:
 O2(H2)
;
_olex2_submission_special_instructions 'No special instructions were received'

loop_
_space_group_symop_id
_space_group_symop_operation_xyz
1 'x, y, z'
2 '-x, y, -z+1/2'
3 'x+1/2, y+1/2, z'
4 '-x+1/2, y+1/2, -z+1/2'
5 '-x, -y, -z'
6 'x, -y, z-1/2'
7 '-x+1/2, -y+1/2, -z'
8 'x+1/2, -y+1/2, z-1/2'

loop_
_atom_site_label
_atom_site_type_symbol
_atom_site_fract_x
_atom_site_fract_y
_atom_site_fract_z
_atom_site_U_iso_or_equiv
_atom_site_adp_type
_atom_site_occupancy
_atom_site_calc_flag
_atom_site_disorder_assembly
_atom_site_disorder_group
_atom_site_refinement_flags_posn
S1 S 0.39458(5) 0.87249(19) 0.22976(5) 0.0274(3) Uani 1 d . . .
F1 F 0.29397(10) 0.6903(4) 0.39969(10) 0.0344(6) Uani 1 d . . .
O1 O 0.36818(12) 0.3907(5) 0.37098(11) 0.0270(7) Uani 1 d . . .
F2 F 0.31596(11) 0.4535(5) 0.48151(12) 0.0523(8) Uani 1 d . . .
F3 F 0.31820(11) 0.8278(5) 0.49629(12) 0.0563(9) Uani 1 d . . .
O2 O 0.39682(13) 0.8742(5) 0.43189(12) 0.0322(8) Uani 1 d . . .
H2 H 0.3883 0.8458 0.3921 0.048 Uiso 1 calc . . GR
N1 N 0.37336(14) 0.5577(6) 0.32543(15) 0.0241(8) Uani 1 d . . .
C5 C 0.33875(17) 0.5115(7) 0.26770(17) 0.0212(9) Uani 1 d . . .
C13 C 0.50300(17) 0.7105(7) 0.66368(18) 0.0217(9) Uani 1 d . . .
H13 H 0.5281 0.7205 0.7072 0.026 Uiso 1 calc . . R
C4 C 0.34135(16) 0.6674(7) 0.21601(17) 0.0200(9) Uani 1 d . . .
C11 C 0.46423(16) 0.8752(7) 0.55664(17) 0.0198(9) Uani 1 d . . .
H11 H 0.4631 0.9988 0.5270 0.024 Uiso 1 calc . . R
C10 C 0.42941(17) 0.6819(7) 0.53574(17) 0.0209(9) Uani 1 d . . .
C12 C 0.50076(16) 0.8905(7) 0.62041(18) 0.0220(9) Uani 1 d . . .
H12 H 0.5242 1.0246 0.6342 0.026 Uiso 1 calc . . R
C8 C 0.39064(17) 0.6648(7) 0.46485(17) 0.0212(9) Uani 1 d . . .
C15 C 0.43173(17) 0.5011(7) 0.57998(17) 0.0228(9) Uani 1 d . . .
H15 H 0.4080 0.3679 0.5665 0.027 Uiso 1 calc . . R
C14 C 0.46866(17) 0.5154(7) 0.64361(18) 0.0226(9) Uani 1 d . . .
H14 H 0.4703 0.3914 0.6733 0.027 Uiso 1 calc . . R
C3 C 0.30497(17) 0.6812(7) 0.15350(18) 0.0259(10) Uani 1 d . . .
H3 H 0.2732 0.5826 0.1366 0.031 Uiso 1 calc . . R
C6 C 0.29720(17) 0.3135(7) 0.25293(18) 0.0271(10) Uani 1 d . . .
H6A H 0.3159 0.1686 0.2737 0.041 Uiso 1 calc . . GR
H6B H 0.2813 0.2901 0.2058 0.041 Uiso 1 calc . . GR
H6C H 0.2673 0.3526 0.2697 0.041 Uiso 1 calc . . GR
C2 C 0.31960(18) 0.8576(8) 0.11662(19) 0.0288(10) Uani 1 d . . .
H2A H 0.2987 0.8904 0.0724 0.035 Uiso 1 calc . . R
C7 C 0.40616(18) 0.4464(7) 0.43418(17) 0.0258(10) Uani 1 d . . .
H7A H 0.4437 0.4703 0.4315 0.031 Uiso 1 calc . . R
H7B H 0.4084 0.3100 0.4631 0.031 Uiso 1 calc . . R
C9 C 0.32986(19) 0.6608(8) 0.4603(2) 0.0340(11) Uani 1 d . . .
C1 C 0.36678(18) 0.9745(7) 0.15130(19) 0.0279(10) Uani 1 d . . .
H1 H 0.3827 1.0984 0.1343 0.033 Uiso 1 calc . . R

loop_
_atom_site_aniso_label
_atom_site_aniso_U_11
_atom_site_aniso_U_22
_atom_site_aniso_U_33
_atom_site_aniso_U_23
_atom_site_aniso_U_13
_atom_site_aniso_U_12
S1 0.0232(6) 0.0293(6) 0.0282(6) -0.0037(5) 0.0069(5) -0.0044(5)
F1 0.0226(15) 0.0451(17) 0.0272(13) 0.0024(11) -0.0020(11) 0.0085(12)
O1 0.0365(19) 0.0224(16) 0.0167(14) 0.0016(12) 0.0024(13) 0.0010(13)
F2 0.0290(17) 0.075(2) 0.0457(16) 0.0226(15) 0.0041(14) -0.0168(15)
F3 0.0346(18) 0.093(2) 0.0372(15) -0.0224(15) 0.0070(13) 0.0244(16)
O2 0.052(2) 0.0197(16) 0.0209(15) 0.0055(12) 0.0068(15) -0.0034(15)
N1 0.026(2) 0.025(2) 0.0228(19) 0.0029(14) 0.0100(17) 0.0043(15)
C5 0.019(2) 0.026(2) 0.018(2) -0.0037(17) 0.0064(19) 0.0024(19)
C13 0.019(2) 0.026(2) 0.016(2) -0.0007(17) 0.0016(18) 0.0011(19)
C4 0.016(2) 0.021(2) 0.024(2) -0.0030(17) 0.0088(18) -0.0001(18)
C11 0.023(2) 0.018(2) 0.019(2) -0.0003(17) 0.0072(18) 0.0028(18)
C10 0.021(2) 0.021(2) 0.022(2) -0.0039(17) 0.0104(19) 0.0023(18)
C12 0.021(2) 0.016(2) 0.031(2) -0.0058(18) 0.011(2) -0.0033(18)
C8 0.024(3) 0.020(2) 0.018(2) 0.0019(16) 0.0057(18) 0.0007(18)
C15 0.024(3) 0.019(2) 0.025(2) -0.0025(17) 0.0073(19) -0.0047(18)
C14 0.026(3) 0.018(2) 0.024(2) 0.0041(17) 0.010(2) 0.0019(19)
C3 0.023(3) 0.034(3) 0.021(2) -0.0012(18) 0.0082(19) -0.003(2)
C6 0.031(3) 0.030(3) 0.020(2) -0.0035(18) 0.008(2) -0.006(2)
C2 0.024(3) 0.041(3) 0.022(2) 0.001(2) 0.010(2) -0.001(2)
C7 0.035(3) 0.022(2) 0.018(2) -0.0015(17) 0.005(2) 0.0044(19)
C9 0.029(3) 0.044(3) 0.025(2) 0.000(2) 0.004(2) 0.005(2)
C1 0.027(3) 0.031(3) 0.030(2) 0.003(2) 0.015(2) -0.003(2)

loop_
_atom_type_symbol
_atom_type_description
_atom_type_scat_dispersion_real
_atom_type_scat_dispersion_imag
_atom_type_scat_source
C C 0.0033 0.0016 'International Tables Vol C Tables 4.2.6.8 and 6.1.1.4'
H H 0.0000 0.0000 'International Tables Vol C Tables 4.2.6.8 and 6.1.1.4'
F F 0.0171 0.0103 'International Tables Vol C Tables 4.2.6.8 and 6.1.1.4'
N N 0.0061 0.0033 'International Tables Vol C Tables 4.2.6.8 and 6.1.1.4'
O O 0.0106 0.0060 'International Tables Vol C Tables 4.2.6.8 and 6.1.1.4'
S S 0.1246 0.1234 'International Tables Vol C Tables 4.2.6.8 and 6.1.1.4'

loop_
_geom_angle_atom_site_label_1
_geom_angle_atom_site_label_2
_geom_angle_atom_site_label_3
_geom_angle
_geom_angle_site_symmetry_1
_geom_angle_site_symmetry_3
_geom_angle_publ_flag
C1 S1 C4 91.4(2) . . ?
N1 O1 C7 109.9(3) . . ?
C8 O2 H2 109.5 . . ?
C5 N1 O1 110.9(3) . . ?
N1 C5 C4 116.0(4) . . ?
N1 C5 C6 123.7(3) . . ?
C4 C5 C6 120.3(3) . . ?
C12 C13 H13 120.0 . . ?
C12 C13 C14 120.0(4) . . ?
C14 C13 H13 120.0 . . ?
C5 C4 S1 121.0(3) . . ?
C3 C4 S1 110.9(3) . . ?
C3 C4 C5 128.1(4) . . ?
C10 C11 H11 119.6 . . ?
C10 C11 C12 120.9(4) . . ?
C12 C11 H11 119.6 . . ?
C11 C10 C8 120.1(3) . . ?
C11 C10 C15 118.8(4) . . ?
C15 C10 C8 121.1(3) . . ?
C13 C12 C11 120.0(4) . . ?
C13 C12 H12 120.0 . . ?
C11 C12 H12 120.0 . . ?
O2 C8 C10 108.4(3) . . ?
O2 C8 C7 111.2(3) . . ?
O2 C8 C9 105.5(3) . . ?
C7 C8 C10 108.9(3) . . ?
C9 C8 C10 110.8(3) . . ?
C9 C8 C7 111.9(3) . . ?
C10 C15 H15 119.8 . . ?
C14 C15 C10 120.3(4) . . ?
C14 C15 H15 119.8 . . ?
C13 C14 C15 120.0(4) . . ?
C13 C14 H14 120.0 . . ?
C15 C14 H14 120.0 . . ?
C4 C3 H3 123.5 . . ?
C4 C3 C2 113.1(4) . . ?
C2 C3 H3 123.5 . . ?
C5 C6 H6A 109.5 . . ?
C5 C6 H6B 109.5 . . ?
C5 C6 H6C 109.5 . . ?
H6A C6 H6B 109.5 . . ?
H6A C6 H6C 109.5 . . ?
H6B C6 H6C 109.5 . . ?
C3 C2 H2A 123.7 . . ?
C1 C2 C3 112.5(4) . . ?
C1 C2 H2A 123.7 . . ?
O1 C7 C8 114.6(3) . . ?
O1 C7 H7A 108.6 . . ?
O1 C7 H7B 108.6 . . ?
C8 C7 H7A 108.6 . . ?
C8 C7 H7B 108.6 . . ?
H7A C7 H7B 107.6 . . ?
F1 C9 F2 106.2(4) . . ?
F1 C9 C8 113.4(3) . . ?
F2 C9 C8 111.9(4) . . ?
F3 C9 F1 106.5(3) . . ?
F3 C9 F2 105.9(3) . . ?
F3 C9 C8 112.4(4) . . ?
S1 C1 H1 123.9 . . ?
C2 C1 S1 112.2(3) . . ?
C2 C1 H1 123.9 . . ?

loop_
_geom_bond_atom_site_label_1
_geom_bond_atom_site_label_2
_geom_bond_distance
_geom_bond_site_symmetry_2
_geom_bond_publ_flag
S1 C4 1.734(4) . ?
S1 C1 1.720(4) . ?
F1 C9 1.339(5) . ?
O1 N1 1.416(4) . ?
O1 C7 1.426(4) . ?
F2 C9 1.356(5) . ?
F3 C9 1.332(5) . ?
O2 H2 0.8400 . ?
O2 C8 1.427(4) . ?
N1 C5 1.297(5) . ?
C5 C4 1.458(5) . ?
C5 C6 1.501(5) . ?
C13 H13 0.9500 . ?
C13 C12 1.382(5) . ?
C13 C14 1.386(5) . ?
C4 C3 1.367(5) . ?
C11 H11 0.9500 . ?
C11 C10 1.386(5) . ?
C11 C12 1.391(5) . ?
C10 C8 1.531(5) . ?
C10 C15 1.399(5) . ?
C12 H12 0.9500 . ?
C8 C7 1.526(5) . ?
C8 C9 1.519(6) . ?
C15 H15 0.9500 . ?
C15 C14 1.391(5) . ?
C14 H14 0.9500 . ?
C3 H3 0.9500 . ?
C3 C2 1.415(5) . ?
C6 H6A 0.9800 . ?
C6 H6B 0.9800 . ?
C6 H6C 0.9800 . ?
C2 H2A 0.9500 . ?
C2 C1 1.355(5) . ?
C7 H7A 0.9900 . ?
C7 H7B 0.9900 . ?
C1 H1 0.9500 . ?

loop_
_geom_hbond_atom_site_label_D
_geom_hbond_atom_site_label_H
_geom_hbond_atom_site_label_A
_geom_hbond_distance_DH
_geom_hbond_distance_HA
_geom_hbond_distance_DA
_geom_hbond_angle_DHA
_geom_hbond_site_symmetry_A
O2 H2 N1 0.84 2.14 2.841(4) 141.2 .
